data_7035408
loop_
_publ_author_name
'Das, Ankita'
'Mobin, Shaikh M.'
'Lahiri, Goutam Kumar'

_publ_section_title
;
 Recognition of fractional non-innocent feature of osmium coordinated
 2,2'-biimidazole or 2,2'-bis(4,5-dimethylimidazole) and their
 interactions with anions.
;
_journal_issue 29
_journal_name_full 'Dalton transactions (Cambridge, England : 2003)'
_journal_page_first 13204
_journal_page_last 13219
_journal_paper_doi 10.1039/c5dt01763g
_journal_volume 44
_journal_year 2015
_chemical_formula_sum 'C26 H22 Cl2 N8 O8 Os'
_chemical_formula_weight 835.61
_space_group_crystal_system triclinic
_space_group_IT_number 2
_space_group_name_Hall '-P 1'
_space_group_name_H-M_alt 'P -1'
_symmetry_space_group_name_Hall '-P 1'
_symmetry_space_group_name_H-M 'P -1'
_atom_sites_solution_hydrogens geom
_audit_creation_method SHELXL-2014/7
_audit_update_record
;
2015-06-04 deposited with the CCDC.
2015-06-15 downloaded from the CCDC.
;
_cell_angle_alpha 81.375(10)
_cell_angle_beta 70.669(11)
_cell_angle_gamma 85.884(11)
_cell_formula_units_Z 2
_cell_length_a 11.9969(17)
_cell_length_b 13.3981(19)
_cell_length_c 13.9695(14)
_cell_measurement_reflns_used 2906
_cell_measurement_temperature 293(2)
_cell_measurement_theta_max 71.6502
_cell_measurement_theta_min 3.3805
_cell_volume 2094.3(5)
_computing_cell_refinement 'CrysAlis RED, Oxford Diffraction Ltd.,'
_computing_data_collection 'CrysAlis CCD, Oxford Diffraction Ltd.,'
_computing_data_reduction 'CrysAlis RED, Oxford Diffraction Ltd.,'
_computing_molecular_graphics Ortep3
_computing_publication_material Shelx97
_computing_structure_refinement 'SHELXL-2014/7 (Sheldrick, 2014)'
_computing_structure_solution 'SHELXS-97 (Sheldrick, 2008)'
_diffrn_ambient_temperature 293(2)
_diffrn_detector_area_resol_mean 15.9948
_diffrn_measured_fraction_theta_full 0.990
_diffrn_measured_fraction_theta_max 0.957
_diffrn_measurement_device_type 'OXFORD DIFFRACTION SUPER NOVA'
_diffrn_measurement_method \w/q-scan
_diffrn_radiation_monochromator graphite
_diffrn_radiation_source 'Micro-Focus (Cu) X-ray Source'
_diffrn_radiation_type CuK\a
_diffrn_radiation_wavelength 1.54184
_diffrn_reflns_av_R_equivalents 0.0499
_diffrn_reflns_av_unetI/netI 0.0670
_diffrn_reflns_laue_measured_fraction_full 0.990
_diffrn_reflns_laue_measured_fraction_max 0.957
_diffrn_reflns_limit_h_max 14
_diffrn_reflns_limit_h_min -14
_diffrn_reflns_limit_k_max 15
_diffrn_reflns_limit_k_min -16
_diffrn_reflns_limit_l_max 17
_diffrn_reflns_limit_l_min -13
_diffrn_reflns_number 12873
_diffrn_reflns_point_group_measured_fraction_full 0.990
_diffrn_reflns_point_group_measured_fraction_max 0.957
_diffrn_reflns_theta_full 67.684
_diffrn_reflns_theta_max 71.794
_diffrn_reflns_theta_min 3.383
_exptl_absorpt_coefficient_mu 7.320
_exptl_absorpt_correction_T_max 1.000
_exptl_absorpt_correction_T_min 0.537
_exptl_absorpt_correction_type analytical
_exptl_absorpt_process_details
;
CrysAlisPro, Agilent Technologies,
Version 1.171.36.20 (release 27-06-2012 CrysAlis171 .NET)
(compiled Jul 11 2012,15:38:31)
Analytical numeric absorption correction using a multifaceted crystal
            model based on expressions derived by R.C. Clark & J.S. Reid.
(Clark, R. C. & Reid, J. S. (1995). Acta Cryst. A51, 887-897)
;
_exptl_crystal_colour BLACK
_exptl_crystal_density_diffrn 1.325
_exptl_crystal_density_method 'not measured'
_exptl_crystal_description BLOCK
_exptl_crystal_F_000 816
_platon_squeeze_details
;
;
_refine_diff_density_max 1.482
_refine_diff_density_min -2.413
_refine_diff_density_rms 0.156
_refine_ls_extinction_coef 0.0015(2)
_refine_ls_extinction_expression Fc^*^=kFc[1+0.001xFc^2^\l^3^/sin(2\q)]^-1/4^
_refine_ls_extinction_method 'SHELXL-2014/7 (Sheldrick 2014'
_refine_ls_goodness_of_fit_ref 1.017
_refine_ls_hydrogen_treatment constr
_refine_ls_matrix_type full
_refine_ls_number_parameters 377
_refine_ls_number_reflns 7856
_refine_ls_number_restraints 3
_refine_ls_restrained_S_all 1.017
_refine_ls_R_factor_all 0.1096
_refine_ls_R_factor_gt 0.0880
_refine_ls_shift/su_max 0.001
_refine_ls_shift/su_mean 0.000
_refine_ls_structure_factor_coef Fsqd
_refine_ls_weighting_details 'w=1/[\s^2^(Fo^2^)+(0.1669P)^2^] where P=(Fo^2^+2Fc^2^)/3'
_refine_ls_weighting_scheme calc
_refine_ls_wR_factor_gt 0.2363
_refine_ls_wR_factor_ref 0.2633
_reflns_Friedel_coverage 0.000
_reflns_number_gt 5224
_reflns_number_total 7856
_reflns_threshold_expression 'I > 2\s(I)'
_cod_data_source_file c5dt01763g2.cif
_cod_data_source_block '[1](ClO4)2'
_cod_depositor_comments 'Adding full bibliography for 7035408--7035410.cif.'
_cod_database_code 7035408
_shelx_shelxl_version_number 2014/7
_shelx_space_group_comment
;
The symmetry employed for this shelxl refinement is uniquely defined
by the following loop, which should always be used as a source of
symmetry information in preference to the above space-group names.
They are only intended as comments.
;
_shelx_estimated_absorpt_t_min 0.284
_shelx_estimated_absorpt_t_max 0.450

loop_
_space_group_symop_operation_xyz
'x, y, z'
'-x, -y, -z'

loop_
_atom_site_label
_atom_site_type_symbol
_atom_site_fract_x
_atom_site_fract_y
_atom_site_fract_z
_atom_site_U_iso_or_equiv
_atom_site_adp_type
_atom_site_occupancy
_atom_site_site_symmetry_order
_atom_site_calc_flag
_atom_site_refinement_flags_posn
_atom_site_refinement_flags_adp
Os1 Os 0.58614(4) 0.21461(4) 0.18936(3) 0.0819(3) Uani 1 1 d . .
Cl1 Cl 0.2417(3) 0.1942(3) 0.7854(3) 0.1058(9) Uani 1 1 d . .
Cl2 Cl 0.1342(4) 0.4307(4) 0.1072(4) 0.1405(17) Uani 1 1 d . .
N7 N 0.9389(10) 0.2493(11) 0.0151(10) 0.118(4) Uani 1 1 d . .
H7 H 1.0004 0.2860 -0.0037 0.142 Uiso 1 1 calc R U
N4 N 0.5419(9) 0.2743(9) 0.0635(7) 0.091(3) Uani 1 1 d . .
O3 O 0.3577(11) 0.2284(14) 0.7360(10) 0.173(6) Uani 1 1 d . .
C26 C 0.9314(12) 0.1552(18) -0.0147(13) 0.145(7) Uani 1 1 d . .
H26 H 0.9919 0.1216 -0.0600 0.173 Uiso 1 1 calc R U
C18 C 0.4583(18) 0.3445(13) -0.1008(14) 0.119(5) Uani 1 1 d . .
H18 H 0.4296 0.3712 -0.1537 0.143 Uiso 1 1 calc R U
N3 N 0.5063(7) 0.0982(7) 0.1693(7) 0.083(2) Uani 1 1 d . .
C14 C 0.3693(11) 0.0484(11) 0.0845(11) 0.101(4) Uani 1 1 d . .
H14 H 0.3266 0.0651 0.0394 0.121 Uiso 1 1 calc R U
N6 N 0.7578(8) 0.1968(9) 0.0912(6) 0.093(3) Uani 1 1 d . .
C13 C 0.3647(13) -0.0436(14) 0.1395(12) 0.112(4) Uani 1 1 d . .
H13 H 0.3154 -0.0905 0.1326 0.135 Uiso 1 1 calc R U
N1 N 0.6166(7) 0.1489(8) 0.3199(7) 0.082(2) Uani 1 1 d . .
N5 N 0.6683(8) 0.3370(7) 0.1944(7) 0.082(2) Uani 1 1 d . .
N2 N 0.4345(10) 0.2495(11) 0.3004(9) 0.123(2) Uani 1 1 d . .
N8 N 0.8279(11) 0.4350(10) 0.1506(10) 0.113(3) Uani 1 1 d . .
H8 H 0.8989 0.4554 0.1200 0.135 Uiso 1 1 calc R U
O4 O 0.2345(13) 0.1316(14) 0.8767(12) 0.203(7) Uani 1 1 d . .
O8 O 0.2505(13) 0.4509(16) 0.0865(15) 0.203(7) Uani 1 1 d . .
C25 C 0.8236(11) 0.1231(11) 0.0330(9) 0.103(4) Uani 1 1 d . .
H25 H 0.7955 0.0616 0.0288 0.123 Uiso 1 1 calc R U
O6 O 0.0610(13) 0.5210(12) 0.0922(13) 0.187(6) Uani 1 1 d . .
C12 C 0.4290(13) -0.0732(11) 0.2064(11) 0.108(4) Uani 1 1 d . .
H12 H 0.4268 -0.1383 0.2411 0.129 Uiso 1 1 calc R U
C24 C 0.8328(10) 0.2704(11) 0.0777(9) 0.094(3) Uani 1 1 d . .
C10 C 0.3399(11) 0.3044(13) 0.2854(11) 0.123(2) Uani 1 1 d . .
H10 H 0.3406 0.3249 0.2186 0.147 Uiso 1 1 calc R U
C4 C 0.5536(14) 0.1246(14) 0.5024(11) 0.120(5) Uani 1 1 d . .
H4 H 0.4947 0.1320 0.5641 0.144 Uiso 1 1 calc R U
C15 C 0.4432(10) 0.1181(10) 0.0995(10) 0.094(3) Uani 1 1 d . .
C20 C 0.5739(14) 0.3647(11) 0.0038(10) 0.108(4) Uani 1 1 d . .
H20 H 0.6230 0.4062 0.0189 0.129 Uiso 1 1 calc R U
C17 C 0.4227(14) 0.2525(14) -0.0450(12) 0.118(5) Uani 1 1 d . .
H17 H 0.3725 0.2137 -0.0620 0.141 Uiso 1 1 calc R U
C19 C 0.5354(18) 0.3948(13) -0.0768(13) 0.124(5) Uani 1 1 d . .
H19 H 0.5645 0.4545 -0.1184 0.149 Uiso 1 1 calc R U
C21 C 0.6442(13) 0.4234(11) 0.2464(10) 0.101(4) Uani 1 1 d . .
H21 H 0.5718 0.4388 0.2933 0.121 Uiso 1 1 calc R U
C23 C 0.7847(10) 0.3482(10) 0.1371(9) 0.089(3) Uani 1 1 d . .
C11 C 0.4954(12) 0.0003(10) 0.2171(10) 0.100(4) Uani 1 1 d . .
H11 H 0.5382 -0.0180 0.2619 0.120 Uiso 1 1 calc R U
C22 C 0.7460(15) 0.4824(13) 0.2167(13) 0.116(5) Uani 1 1 d . .
H22 H 0.7532 0.5426 0.2394 0.139 Uiso 1 1 calc R U
C1 C 0.7163(10) 0.0946(11) 0.3251(9) 0.095(4) Uani 1 1 d . .
H1 H 0.7742 0.0836 0.2639 0.114 Uiso 1 1 calc R U
C16 C 0.4629(10) 0.2172(11) 0.0380(9) 0.095(3) Uani 1 1 d . .
C6 C 0.4294(11) 0.2193(11) 0.4009(11) 0.123(2) Uani 1 1 d . .
C3 C 0.6555(17) 0.0784(17) 0.5040(10) 0.141(8) Uani 1 1 d . .
H3 H 0.6720 0.0614 0.5650 0.169 Uiso 1 1 calc R U
C5 C 0.5335(12) 0.1608(13) 0.4143(8) 0.108(4) Uani 1 1 d . .
C2 C 0.7354(14) 0.0568(16) 0.4121(13) 0.135(6) Uani 1 1 d . .
H2 H 0.8018 0.0161 0.4111 0.162 Uiso 1 1 calc R U
O5 O 0.0795(19) 0.3865(19) 0.2062(13) 0.262(11) Uani 1 1 d . .
O7 O 0.115(2) 0.3700(19) 0.0405(17) 0.283(13) Uani 1 1 d . .
O1 O 0.1709(17) 0.2748(12) 0.816(2) 0.304(15) Uani 1 1 d . .
O2 O 0.196(3) 0.150(2) 0.7268(16) 0.306(15) Uani 1 1 d . .
C7 C 0.3358(11) 0.2439(12) 0.4797(11) 0.123(2) Uani 1 1 d . .
H7A H 0.3342 0.2229 0.5467 0.147 Uiso 1 1 calc R U
C9 C 0.2450(12) 0.3306(14) 0.3631(11) 0.123(2) Uani 1 1 d . .
H9 H 0.1839 0.3688 0.3475 0.147 Uiso 1 1 calc R U
C8 C 0.2363(12) 0.3041(13) 0.4596(11) 0.123(2) Uani 1 1 d . .
H8A H 0.1708 0.3223 0.5125 0.147 Uiso 1 1 calc R U

loop_
_atom_site_aniso_label
_atom_site_aniso_U_11
_atom_site_aniso_U_22
_atom_site_aniso_U_33
_atom_site_aniso_U_23
_atom_site_aniso_U_13
_atom_site_aniso_U_12
Os1 0.0666(3) 0.1089(5) 0.0653(3) -0.0072(2) -0.0179(2) 0.0022(2)
Cl1 0.092(2) 0.138(3) 0.0846(18) -0.0158(18) -0.0238(15) -0.0063(18)
Cl2 0.100(3) 0.192(5) 0.124(3) 0.029(3) -0.047(2) -0.022(3)
N7 0.078(7) 0.150(11) 0.110(9) -0.025(8) -0.003(6) -0.006(6)
N4 0.082(6) 0.118(7) 0.069(5) -0.008(5) -0.021(5) 0.006(5)
O3 0.089(7) 0.276(18) 0.123(9) 0.037(10) -0.018(6) -0.025(9)
C26 0.065(8) 0.23(2) 0.110(12) -0.027(13) 0.013(7) 0.010(10)
C18 0.159(15) 0.108(10) 0.121(12) -0.008(9) -0.094(12) 0.013(10)
N3 0.059(4) 0.102(6) 0.080(5) -0.010(5) -0.016(4) -0.002(4)
C14 0.081(8) 0.119(10) 0.104(9) -0.017(8) -0.032(7) -0.003(7)
N6 0.062(5) 0.141(9) 0.057(4) -0.002(5) -0.002(4) 0.002(5)
C13 0.088(9) 0.152(14) 0.108(10) -0.040(10) -0.037(8) -0.005(8)
N1 0.058(4) 0.119(7) 0.062(4) -0.004(4) -0.013(4) -0.006(4)
N5 0.080(5) 0.088(6) 0.077(5) 0.006(4) -0.029(4) -0.003(4)
N2 0.079(3) 0.196(6) 0.083(3) -0.035(4) -0.014(3) 0.042(3)
N8 0.089(7) 0.137(10) 0.112(9) -0.006(7) -0.034(7) -0.014(7)
O4 0.153(12) 0.259(19) 0.154(12) 0.069(12) -0.032(10) -0.023(12)
O8 0.112(10) 0.28(2) 0.241(19) -0.064(15) -0.070(11) -0.020(11)
C25 0.086(8) 0.128(10) 0.076(7) -0.025(7) 0.000(6) 0.015(7)
O6 0.157(12) 0.172(13) 0.184(14) 0.030(10) -0.025(10) 0.034(10)
C12 0.096(9) 0.103(9) 0.100(9) -0.011(7) 0.001(7) -0.009(7)
C24 0.074(7) 0.127(10) 0.070(6) 0.005(6) -0.016(5) 0.000(6)
C10 0.079(3) 0.196(6) 0.083(3) -0.035(4) -0.014(3) 0.042(3)
C4 0.103(10) 0.156(14) 0.086(8) -0.004(9) -0.022(7) 0.028(9)
C15 0.072(6) 0.117(9) 0.083(7) -0.028(7) -0.007(5) -0.002(6)
C20 0.124(11) 0.106(9) 0.088(8) 0.022(7) -0.042(8) 0.001(7)
C17 0.106(10) 0.149(14) 0.113(11) -0.023(10) -0.057(9) 0.017(9)
C19 0.161(16) 0.117(11) 0.103(10) -0.002(8) -0.064(11) 0.014(10)
C21 0.105(9) 0.120(10) 0.080(7) -0.023(7) -0.028(7) -0.007(7)
C23 0.074(6) 0.111(9) 0.082(7) -0.010(6) -0.026(6) -0.010(6)
C11 0.097(9) 0.105(9) 0.086(8) 0.003(7) -0.021(7) -0.001(7)
C22 0.121(12) 0.125(11) 0.118(11) -0.023(9) -0.057(10) 0.001(9)
C1 0.072(6) 0.138(10) 0.075(6) 0.006(6) -0.038(5) 0.017(6)
C16 0.074(7) 0.136(11) 0.076(7) -0.021(7) -0.027(5) 0.017(6)
C6 0.079(3) 0.196(6) 0.083(3) -0.035(4) -0.014(3) 0.042(3)
C3 0.133(14) 0.22(2) 0.062(7) 0.001(9) -0.038(8) 0.055(13)
C5 0.091(8) 0.175(14) 0.050(5) 0.007(7) -0.021(5) -0.006(8)
C2 0.096(10) 0.199(18) 0.102(10) -0.001(11) -0.038(8) 0.040(11)
O5 0.236(19) 0.38(3) 0.131(12) 0.087(15) -0.053(13) -0.041(19)
O7 0.37(3) 0.29(2) 0.25(2) -0.036(19) -0.15(2) -0.15(2)
O1 0.189(16) 0.125(11) 0.47(4) -0.004(17) 0.047(19) 0.038(11)
O2 0.41(4) 0.38(3) 0.186(18) -0.064(19) -0.13(2) -0.17(3)
C7 0.079(3) 0.196(6) 0.083(3) -0.035(4) -0.014(3) 0.042(3)
C9 0.079(3) 0.196(6) 0.083(3) -0.035(4) -0.014(3) 0.042(3)
C8 0.079(3) 0.196(6) 0.083(3) -0.035(4) -0.014(3) 0.042(3)

loop_
_atom_type_symbol
_atom_type_description
_atom_type_scat_dispersion_real
_atom_type_scat_dispersion_imag
_atom_type_scat_source
C C 0.0181 0.0091 'International Tables Vol C Tables 4.2.6.8 and 6.1.1.4'
H H 0.0000 0.0000 'International Tables Vol C Tables 4.2.6.8 and 6.1.1.4'
Cl Cl 0.3639 0.7018 'International Tables Vol C Tables 4.2.6.8 and 6.1.1.4'
N N 0.0311 0.0180 'International Tables Vol C Tables 4.2.6.8 and 6.1.1.4'
O O 0.0492 0.0322 'International Tables Vol C Tables 4.2.6.8 and 6.1.1.4'
Os Os -4.9801 6.2216 'International Tables Vol C Tables 4.2.6.8 and 6.1.1.4'

loop_
_geom_angle_atom_site_label_1
_geom_angle_atom_site_label_2
_geom_angle_atom_site_label_3
_geom_angle
N3 Os1 N5 174.1(3)
N3 Os1 N4 79.4(4)
N5 Os1 N4 95.0(4)
N3 Os1 N1 96.7(4)
N5 Os1 N1 89.0(4)
N4 Os1 N1 175.0(3)
N3 Os1 N2 89.4(5)
N5 Os1 N2 93.5(5)
N4 Os1 N2 99.2(4)
N1 Os1 N2 77.6(4)
N3 Os1 N6 101.9(4)
N5 Os1 N6 75.7(4)
N4 Os1 N6 87.4(4)
N1 Os1 N6 96.5(3)
N2 Os1 N6 167.9(4)
O2 Cl1 O1 107.6(19)
O2 Cl1 O4 111.3(14)
O1 Cl1 O4 104.1(14)
O2 Cl1 O3 114.6(14)
O1 Cl1 O3 108.2(12)
O4 Cl1 O3 110.5(9)
O8 Cl2 O5 113.9(13)
O8 Cl2 O7 113.5(15)
O5 Cl2 O7 107.9(15)
O8 Cl2 O6 113.6(12)
O5 Cl2 O6 105.3(13)
O7 Cl2 O6 101.5(14)
C24 N7 C26 106.4(12)
C24 N7 H7 126.8
C26 N7 H7 126.8
C20 N4 C16 116.0(11)
C20 N4 Os1 128.0(10)
C16 N4 Os1 115.9(8)
C25 C26 N7 107.7(14)
C25 C26 H26 126.1
N7 C26 H26 126.1
C19 C18 C17 118.0(14)
C19 C18 H18 121.0
C17 C18 H18 121.0
C11 N3 C15 112.5(11)
C11 N3 Os1 130.9(9)
C15 N3 Os1 116.4(8)
C13 C14 C15 115.8(14)
C13 C14 H14 122.1
C15 C14 H14 122.1
C24 N6 C25 105.6(10)
C24 N6 Os1 117.3(9)
C25 N6 Os1 137.1(10)
C14 C13 C12 124.4(14)
C14 C13 H13 117.8
C12 C13 H13 117.8
C1 N1 C5 114.6(10)
C1 N1 Os1 125.8(7)
C5 N1 Os1 119.6(8)
C23 N5 C21 102.2(10)
C23 N5 Os1 118.9(9)
C21 N5 Os1 138.9(9)
C10 N2 C6 116.7(11)
C10 N2 Os1 126.3(10)
C6 N2 Os1 116.9(9)
C22 N8 C23 110.3(13)
C22 N8 H8 124.9
C23 N8 H8 124.9
C26 C25 N6 108.9(15)
C26 C25 H25 125.6
N6 C25 H25 125.6
C11 C12 C13 115.1(14)
C11 C12 H12 122.5
C13 C12 H12 122.5
N7 C24 N6 111.4(13)
N7 C24 C23 134.7(14)
N6 C24 C23 113.8(10)
C9 C10 N2 123.2(14)
C9 C10 H10 118.4
N2 C10 H10 118.4
C3 C4 C5 122.1(14)
C3 C4 H4 118.9
C5 C4 H4 118.9
N3 C15 C14 124.5(13)
N3 C15 C16 114.7(11)
C14 C15 C16 120.8(13)
C19 C20 N4 121.0(15)
C19 C20 H20 119.5
N4 C20 H20 119.5
C18 C17 C16 119.3(15)
C18 C17 H17 120.3
C16 C17 H17 120.3
C18 C19 C20 124.3(17)
C18 C19 H19 117.9
C20 C19 H19 117.9
C22 C21 N5 110.2(13)
C22 C21 H21 124.9
N5 C21 H21 124.9
N5 C23 N8 111.4(12)
N5 C23 C24 114.2(11)
N8 C23 C24 134.3(12)
C12 C11 N3 127.5(14)
C12 C11 H11 116.2
N3 C11 H11 116.2
N8 C22 C21 105.8(14)
N8 C22 H22 127.1
C21 C22 H22 127.1
C2 C1 N1 124.1(12)
C2 C1 H1 118.0
N1 C1 H1 118.0
C17 C16 N4 121.1(14)
C17 C16 C15 126.8(14)
N4 C16 C15 111.8(10)
C7 C6 N2 121.3(13)
C7 C6 C5 123.4(13)
N2 C6 C5 115.2(10)
C4 C3 C2 117.8(13)
C4 C3 H3 121.1
C2 C3 H3 121.1
C4 C5 N1 121.5(13)
C4 C5 C6 127.9(13)
N1 C5 C6 110.6(10)
C1 C2 C3 119.3(14)
C1 C2 H2 120.3
C3 C2 H2 120.3
C6 C7 C8 120.0(14)
C6 C7 H7A 120.0
C8 C7 H7A 120.0
C8 C9 C10 122.3(14)
C8 C9 H9 118.8
C10 C9 H9 118.8
C9 C8 C7 116.4(12)
C9 C8 H8A 121.8
C7 C8 H8A 121.8

loop_
_geom_bond_atom_site_label_1
_geom_bond_atom_site_label_2
_geom_bond_distance
Os1 N3 1.988(10)
Os1 N5 1.995(10)
Os1 N4 2.037(10)
Os1 N1 2.037(9)
Os1 N2 2.040(10)
Os1 N6 2.082(8)
Cl1 O2 1.340(15)
Cl1 O1 1.355(16)
Cl1 O4 1.399(14)
Cl1 O3 1.408(12)
Cl2 O8 1.367(14)
Cl2 O5 1.381(15)
Cl2 O7 1.405(18)
Cl2 O6 1.474(14)
N7 C24 1.324(16)
N7 C26 1.40(2)
N7 H7 0.8600
N4 C20 1.365(16)
N4 C16 1.420(16)
C26 C25 1.313(19)
C26 H26 0.9300
C18 C19 1.34(2)
C18 C17 1.37(2)
C18 H18 0.9300
N3 C11 1.373(16)
N3 C15 1.406(16)
C14 C13 1.35(2)
C14 C15 1.415(17)
C14 H14 0.9300
N6 C24 1.333(17)
N6 C25 1.401(16)
C13 C12 1.40(2)
C13 H13 0.9300
N1 C1 1.372(14)
N1 C5 1.388(15)
N5 C23 1.366(15)
N5 C21 1.419(17)
N2 C10 1.366(17)
N2 C6 1.383(18)
N8 C22 1.31(2)
N8 C23 1.369(17)
N8 H8 0.8600
C25 H25 0.9300
C12 C11 1.364(19)
C12 H12 0.9300
C24 C23 1.401(18)
C10 C9 1.354(17)
C10 H10 0.9300
C4 C3 1.34(2)
C4 C5 1.345(18)
C4 H4 0.9300
C15 C16 1.458(19)
C20 C19 1.352(19)
C20 H20 0.9300
C17 C16 1.405(19)
C17 H17 0.9300
C19 H19 0.9300
C21 C22 1.41(2)
C21 H21 0.9300
C11 H11 0.9300
C22 H22 0.9300
C1 C2 1.331(18)
C1 H1 0.9300
C6 C7 1.349(17)
C6 C5 1.476(19)
C3 C2 1.38(2)
C3 H3 0.9300
C2 H2 0.9300
C7 C8 1.473(18)
C7 H7A 0.9300
C9 C8 1.31(2)
C9 H9 0.9300
C8 H8A 0.9300

loop_
_geom_torsion_atom_site_label_1
_geom_torsion_atom_site_label_2
_geom_torsion_atom_site_label_3
_geom_torsion_atom_site_label_4
_geom_torsion
C24 N7 C26 C25 -2(2)
C15 C14 C13 C12 -2(2)
N7 C26 C25 N6 2(2)
C24 N6 C25 C26 -2.0(16)
Os1 N6 C25 C26 -179.7(11)
C14 C13 C12 C11 3(2)
C26 N7 C24 N6 0.5(17)
C26 N7 C24 C23 175.4(15)
C25 N6 C24 N7 0.8(14)
Os1 N6 C24 N7 179.1(9)
C25 N6 C24 C23 -175.2(11)
Os1 N6 C24 C23 3.0(14)
C6 N2 C10 C9 1(2)
Os1 N2 C10 C9 -175.4(13)
C11 N3 C15 C14 4.4(16)
Os1 N3 C15 C14 -171.9(9)
C11 N3 C15 C16 -173.1(10)
Os1 N3 C15 C16 10.6(12)
C13 C14 C15 N3 -2.5(19)
C13 C14 C15 C16 174.9(12)
C16 N4 C20 C19 -2(2)
Os1 N4 C20 C19 -178.8(12)
C19 C18 C17 C16 4(3)
C17 C18 C19 C20 -5(3)
N4 C20 C19 C18 5(3)
C23 N5 C21 C22 1.0(14)
Os1 N5 C21 C22 177.8(9)
C21 N5 C23 N8 -1.4(14)
Os1 N5 C23 N8 -179.0(8)
C21 N5 C23 C24 179.2(11)
Os1 N5 C23 C24 1.6(14)
C22 N8 C23 N5 1.3(17)
C22 N8 C23 C24 -179.4(15)
N7 C24 C23 N5 -177.8(14)
N6 C24 C23 N5 -2.9(16)
N7 C24 C23 N8 3(3)
N6 C24 C23 N8 177.8(14)
C13 C12 C11 N3 -1(2)
C15 N3 C11 C12 -2.8(18)
Os1 N3 C11 C12 172.8(10)
C23 N8 C22 C21 -0.6(17)
N5 C21 C22 N8 -0.3(17)
C5 N1 C1 C2 -1(2)
Os1 N1 C1 C2 176.7(14)
C18 C17 C16 N4 -2(2)
C18 C17 C16 C15 -174.0(14)
C20 N4 C16 C17 1.0(18)
Os1 N4 C16 C17 177.7(10)
C20 N4 C16 C15 174.5(11)
Os1 N4 C16 C15 -8.8(13)
N3 C15 C16 C17 172.1(12)
C14 C15 C16 C17 -5(2)
N3 C15 C16 N4 -1.0(14)
C14 C15 C16 N4 -178.6(11)
C10 N2 C6 C7 -0.5(11)
Os1 N2 C6 C7 176.1(10)
C10 N2 C6 C5 -179.5(15)
Os1 N2 C6 C5 -2.9(13)
C5 C4 C3 C2 -8(3)
C3 C4 C5 N1 2(3)
C3 C4 C5 C6 -175.3(19)
C1 N1 C5 C4 2(2)
Os1 N1 C5 C4 -175.4(13)
C1 N1 C5 C6 -179.6(12)
Os1 N1 C5 C6 2.6(16)
C7 C6 C5 C4 -1(2)
N2 C6 C5 C4 178.1(16)
C7 C6 C5 N1 -178.7(11)
N2 C6 C5 N1 0.3(17)
N1 C1 C2 C3 -5(3)
C4 C3 C2 C1 9(3)
N2 C6 C7 C8 0.0(11)
C5 C6 C7 C8 179.0(16)
N2 C10 C9 C8 -1(3)
C10 C9 C8 C7 0(3)
C6 C7 C8 C9 0.2(19)

loop_
_platon_squeeze_void_nr
_platon_squeeze_void_average_x
_platon_squeeze_void_average_y
_platon_squeeze_void_average_z
_platon_squeeze_void_volume
_platon_squeeze_void_count_electrons
_platon_squeeze_void_content
1 -0.023 -0.022 0.500 834 189 ' '
